data_2200851
loop_
_publ_author_name
'Gholivand, Khodayar'
'Tadjarodi, Azadeh'
'Ng, Seik Weng'

_publ_section_title
;
 <i>N,N</i>-Dimethyl-<i>N</i>',<i>N</i>''-bis(4-methylphenyl)phosphoramidate
;
_journal_issue 2
_journal_name_full 'Acta Crystallographica Section E'
_journal_page_first o200
_journal_page_last o201
_journal_paper_doi 10.1107/S1600536802001587
_journal_volume 58
_journal_year 2002
_chemical_formula_iupac 'C16 H22 N3 O P'
_chemical_formula_moiety 'C16 H22 N3 O P'
_chemical_formula_sum 'C16 H22 N3 O P'
_chemical_formula_weight 303.34
_chemical_melting_point 165.0(10)
_chemical_name_systematic
;
N,N-Dimethyl-N',N''-bis(4-methylphenyl)phosphoramidate
;
_space_group_IT_number 62
_symmetry_cell_setting orthorhombic
_symmetry_space_group_name_Hall '-P 2c 2n'
_symmetry_space_group_name_H-M 'P n a m'
_atom_sites_solution_hydrogens geom
_atom_sites_solution_primary direct
_atom_sites_solution_secondary difmap
_audit_creation_method SHELXL-97
_cell_angle_alpha 90.00
_cell_angle_beta 90.00
_cell_angle_gamma 90.00
_cell_formula_units_Z 4
_cell_length_a 9.305(9)
_cell_length_b 10.101(2)
_cell_length_c 17.454(2)
_cell_measurement_reflns_used 25
_cell_measurement_temperature 298(2)
_cell_measurement_theta_max 18.33
_cell_measurement_theta_min 12.87
_cell_volume 1640.5(16)
_computing_cell_refinement 'CELDIM (Enraf-Nonius, 1994)'
_computing_data_collection 'CAD-4 EXPRESS (Enraf-Nonius, 1994)'
_computing_data_reduction 'XCAD4 (Harms, 1997)'
_computing_molecular_graphics 'ORTEPII (Johnson, 1976)'
_computing_publication_material SHELXL97
_computing_structure_refinement 'SHELXL97 (Sheldrick, 1997)'
_computing_structure_solution 'SHELXS97 (Sheldrick, 1997)'
_diffrn_ambient_temperature 298(2)
_diffrn_measured_fraction_theta_full .998
_diffrn_measured_fraction_theta_max .998
_diffrn_measurement_device_type 'Enraf-Nonius CAD-4'
_diffrn_measurement_method \w-2\q
_diffrn_radiation_monochromator graphite
_diffrn_radiation_source 'fine-focus sealed tube'
_diffrn_radiation_type MoK\a
_diffrn_radiation_wavelength .71073
_diffrn_reflns_av_R_equivalents .0000
_diffrn_reflns_av_sigmaI/netI .0448
_diffrn_reflns_limit_h_max 0
_diffrn_reflns_limit_h_min -12
_diffrn_reflns_limit_k_max 13
_diffrn_reflns_limit_k_min 0
_diffrn_reflns_limit_l_max 0
_diffrn_reflns_limit_l_min -22
_diffrn_reflns_number 1939
_diffrn_reflns_theta_full 27.50
_diffrn_reflns_theta_max 27.50
_diffrn_reflns_theta_min 2.98
_diffrn_standards_decay_% 1
_diffrn_standards_interval_time 120
_diffrn_standards_number 3
_exptl_absorpt_coefficient_mu .170
_exptl_absorpt_correction_T_max .968
_exptl_absorpt_correction_T_min .881
_exptl_absorpt_correction_type empirical
_exptl_absorpt_process_details '\y scan (North et al., 1968)'
_exptl_crystal_colour Colorless
_exptl_crystal_density_diffrn 1.228
_exptl_crystal_density_method 'not measured'
_exptl_crystal_description Block
_exptl_crystal_F_000 648
_exptl_crystal_size_max .42
_exptl_crystal_size_mid .21
_exptl_crystal_size_min .10
_refine_diff_density_max .304
_refine_diff_density_min -.283
_refine_ls_extinction_coef .021(3)
_refine_ls_extinction_expression Fc^*^=kFc[1+0.001xFc^2^\l^3^/sin(2\q)]^-1/4^
_refine_ls_extinction_method SHELXL97
_refine_ls_goodness_of_fit_ref 1.030
_refine_ls_hydrogen_treatment constr
_refine_ls_matrix_type full
_refine_ls_number_parameters 105
_refine_ls_number_reflns 1939
_refine_ls_number_restraints 0
_refine_ls_restrained_S_all 1.030
_refine_ls_R_factor_all .1043
_refine_ls_R_factor_gt .0509
_refine_ls_shift/su_max <0.001
_refine_ls_shift/su_mean <0.001
_refine_ls_structure_factor_coef Fsqd
_refine_ls_weighting_details 'calc w = 1/[\s^2^(Fo^2^)+(0.0811P)^2^+0.2692P] where P = (Fo^2^+2Fc^2^)/3'
_refine_ls_weighting_scheme calc
_refine_ls_wR_factor_gt .1297
_refine_ls_wR_factor_ref .1562
_reflns_number_gt 1213
_reflns_number_total 1939
_reflns_threshold_expression I>2\s(I)
_cod_data_source_file cf6140.cif
_cod_data_source_block I
_cod_depositor_comments
;
The following automatic conversions were performed:
'_symmetry_cell_setting' value 'Orthorhombic' changed to 'orthorhombic'
according to '/home/saulius/struct/CIF-dictionaries/cif_core.dic'
dictionary named 'cif_core.dic' version 2.4.1 from 2010-06-29.

Automatic conversion script
Id: cif_fix_enum 1527 2010-12-29 10:47:43Z saulius 

The following automatic conversions were performed:

'_chemical_melting_point' value '164-166' was changed to '165.0(10)'
- the average value was taken and precision was estimated.

Automatic conversion script
Id: cif_fix_values 1646 2011-03-28 12:23:43Z adriana 

The following automatic conversions were performed:

'_chemical_melting_point' value '164-166' was changed to '165.0(10)'
- the average value was taken and precision was
estimated.

'_symmetry_cell_setting' value 'Orthorhombic' changed to
'orthorhombic' according to
/home/saulius/struct/CIF-dictionaries/cif_core.dic dictionary named
'cif_core.dic' version 2.4.1 from
2010-06-29.

'_exptl_absorpt_correction_type' value 'Empirical'
changed to 'empirical' according to
/home/saulius/struct/CIF-dictionaries/cif_core.dic dictionary named
'cif_core.dic' version 2.4.1 from 2010-06-29.

Automatic conversion script
Id: cif_fix_values 1715 2011-07-08 13:25:40Z adriana 
;
_cod_original_cell_volume 1641(2)
_cod_database_code 2200851
_cod_database_fobs_code 2200851

loop_
_symmetry_equiv_pos_as_xyz
'x, y, z'
'-x+1/2, y+1/2, -z'
'-x, -y, z+1/2'
'x+1/2, -y+1/2, -z+1/2'
'-x, -y, -z'
'x-1/2, -y-1/2, z'
'x, y, -z-1/2'
'-x-1/2, y-1/2, z-1/2'

loop_
_atom_site_label
_atom_site_fract_x
_atom_site_fract_y
_atom_site_fract_z
_atom_site_U_iso_or_equiv
_atom_site_adp_type
_atom_site_calc_flag
_atom_site_refinement_flags
_atom_site_occupancy
_atom_site_disorder_assembly
_atom_site_disorder_group
_atom_site_type_symbol
P1 .23185(8) .36794(8) .2500 .0451(3) Uani d S 1 . . P
O1 .0868(2) .3082(2) .2500 .0592(7) Uani d S 1 . . O
N1 .3375(2) .3255(2) .32120(10) .0534(5) Uani d . 1 . . N
N2 .2141(3) .5281(3) .2500 .0605(8) Uani d S 1 . . N
C1 .3225(2) .3585(2) .39930(10) .0477(6) Uani d . 1 . . C
C2 .4263(3) .3175(3) .4507(2) .0597(7) Uani d . 1 . . C
C3 .4169(3) .3503(3) .5272(2) .0676(8) Uani d . 1 . . C
C4 .3046(3) .4256(3) .5559(2) .0596(7) Uani d . 1 . . C
C5 .2028(3) .4661(3) .5040(2) .0637(7) Uani d . 1 . . C
C6 .2095(2) .4333(3) .4274(2) .0631(7) Uani d . 1 . . C
C7 .2961(3) .4655(3) .6389(2) .0821(9) Uani d . 1 . . C
C8 .3393(4) .6144(4) .2500 .104(2) Uani d S 1 . . C
C9 .0769(4) .5973(5) .2500 .088(2) Uani d S 1 . . C
H1 .4106 .2775 .3096 .064 Uiso calc R 1 . . H
H2 .5035 .2672 .4335 .072 Uiso calc R 1 . . H
H3 .4880 .3209 .5606 .081 Uiso calc R 1 . . H
H5 .1264 .5175 .5211 .076 Uiso calc R 1 . . H
H6 .1375 .4616 .3943 .076 Uiso calc R 1 . . H
H7a .3687 .5304 .6496 .123 Uiso calc R 1 . . H
H7b .3111 .3892 .6706 .123 Uiso calc R 1 . . H
H7c .2030 .5023 .6493 .123 Uiso calc R 1 . . H
H8a .4251 .5617 .2500 .156 Uiso calc SR 1 . . H
H8b .3377 .6693 .2949 .156 Uiso calc R 1 . . H
H9a .0000 .5339 .2500 .131 Uiso calc SR 1 . . H
H9b .0701 .6518 .2051 .131 Uiso calc R 1 . . H

loop_
_atom_site_aniso_label
_atom_site_aniso_U_11
_atom_site_aniso_U_22
_atom_site_aniso_U_33
_atom_site_aniso_U_12
_atom_site_aniso_U_13
_atom_site_aniso_U_23
P1 .0286(4) .0472(5) .0594(6) -.0036(3) .000 .000
O1 .0360(10) .067(2) .074(2) -.0180(10) .000 .000
N1 .0400(10) .0610(10) .0590(10) .0120(10) -.0020(10) -.0080(10)
N2 .0290(10) .049(2) .103(3) .0020(10) .000 .000
C1 .0360(10) .0480(10) .0590(10) -.0020(10) .0030(10) -.0040(10)
C2 .0510(10) .062(2) .066(2) .0140(10) .0040(10) .0040(10)
C3 .061(2) .080(2) .062(2) .0130(10) -.0040(10) .0060(10)
C4 .055(2) .065(2) .059(2) -.0110(10) .0060(10) -.0020(10)
C5 .0440(10) .077(2) .070(2) .0050(10) .0070(10) -.016(2)
C6 .0380(10) .084(2) .068(2) .0100(10) -.0060(10) -.0100(10)
C7 .084(2) .098(2) .064(2) -.005(2) .009(2) -.006(2)
C8 .054(2) .056(2) .202(6) -.012(2) .000 .000
C9 .046(2) .076(3) .141(4) .023(2) .000 .000

loop_
_atom_type_symbol
_atom_type_description
_atom_type_scat_dispersion_real
_atom_type_scat_dispersion_imag
_atom_type_scat_source
C C .0033 .0016 'International Tables Vol C Tables 4.2.6.8 and 6.1.1.4'
H H .0000 .0000 'International Tables Vol C Tables 4.2.6.8 and 6.1.1.4'
N N .0061 .0033 'International Tables Vol C Tables 4.2.6.8 and 6.1.1.4'
O O .0106 .0060 'International Tables Vol C Tables 4.2.6.8 and 6.1.1.4'
P P .1023 .0942 'International Tables Vol C Tables 4.2.6.8 and 6.1.1.4'

loop_
_geom_angle_atom_site_label_1
_geom_angle_atom_site_label_2
_geom_angle_atom_site_label_3
_geom_angle_site_symmetry_1
_geom_angle_site_symmetry_3
_geom_angle
_geom_angle_publ_flag
O1 P1 N1 . . 116.10(10) yes
O1 P1 N1 . 7_556 116.10(10) no
O1 P1 N2 . . 108.30(10) yes
N1 P1 N1 . 7_556 98.4(2) yes
N1 P1 N2 . . 108.70(10) yes
N1 P1 N2 7_556 . 108.70(10) no
C1 N1 P1 . . 127.6(2) no
C8 N2 C9 . . 114.5(3) no
C8 N2 P1 . . 121.0(2) no
C9 N2 P1 . . 124.5(3) no
C2 C1 C6 . . 117.6(3) no
C2 C1 N1 . . 119.2(2) no
C6 C1 N1 . . 123.2(2) no
C3 C2 C1 . . 120.9(2) no
C2 C3 C4 . . 121.9(3) no
C5 C4 C3 . . 116.4(3) no
C5 C4 C7 . . 121.2(3) no
C3 C4 C7 . . 122.3(3) no
C4 C5 C6 . . 122.5(2) no
C5 C6 C1 . . 120.6(2) no
C1 N1 H1 . . 116.2 no
P1 N1 H1 . . 116.2 no
C3 C2 H2 . . 119.6 no
C1 C2 H2 . . 119.6 no
C2 C3 H3 . . 119.0 no
C4 C3 H3 . . 119.0 no
C4 C5 H5 . . 118.8 no
C6 C5 H5 . . 118.8 no
C5 C6 H6 . . 119.7 no
C1 C6 H6 . . 119.7 no
C4 C7 H7a . . 109.5 no
C4 C7 H7b . . 109.5 no
H7a C7 H7b . . 109.5 no
C4 C7 H7c . . 109.5 no
H7a C7 H7c . . 109.5 no
H7b C7 H7c . . 109.5 no
N2 C8 H8a . . 109.5 no
N2 C8 H8b . . 109.5 no
H8a C8 H8b . . 109.5 no
N2 C9 H9a . . 109.5 no
N2 C9 H9b . . 109.5 no
H9a C9 H9b . . 109.5 no

loop_
_geom_bond_atom_site_label_1
_geom_bond_atom_site_label_2
_geom_bond_site_symmetry_2
_geom_bond_distance
_geom_bond_publ_flag
P1 O1 . 1.478(2) yes
P1 N2 . 1.626(3) yes
P1 N1 . 1.642(2) yes
P1 N1 7_556 1.642(2) no
N1 C1 . 1.409(3) no
N2 C8 . 1.455(5) no
N2 C9 . 1.456(4) no
C1 C2 . 1.383(3) no
C1 C6 . 1.384(3) no
C2 C3 . 1.379(4) no
C3 C4 . 1.386(4) no
C4 C5 . 1.373(4) no
C4 C7 . 1.506(4) no
C5 C6 . 1.379(4) no
N1 H1 . .860 no
C2 H2 . .930 no
C3 H3 . .930 no
C5 H5 . .930 no
C6 H6 . .930 no
C7 H7a . .960 no
C7 H7b . .960 no
C7 H7c . .960 no
C8 H8a . .960 no
C8 H8b . .960 no
C9 H9a . .960 no
C9 H9b . .960 no

loop_
_geom_hbond_atom_site_label_D
_geom_hbond_atom_site_label_H
_geom_hbond_atom_site_label_A
_geom_hbond_site_symmetry_A
_geom_hbond_distance_DH
_geom_hbond_distance_HA
_geom_hbond_distance_DA
_geom_hbond_angle_DHA
N1 H1 O1 6_665 .86 2.13 2.958(3) 162.9

loop_
_geom_torsion_atom_site_label_1
_geom_torsion_atom_site_label_2
_geom_torsion_atom_site_label_3
_geom_torsion_atom_site_label_4
_geom_torsion_site_symmetry_1
_geom_torsion
_geom_torsion_publ_flag
O1 P1 N1 C1 . -68.3(2) no
N2 P1 N1 C1 . 54.0(2) no
N1 P1 N1 C1 7_556 167.10(10) no
O1 P1 N2 C8 . 180.0 no
N1 P1 N2 C8 . 53.10(10) no
N1 P1 N2 C8 7_556 -53.10(10) no
O1 P1 N2 C9 . .0 no
N1 P1 N2 C9 . -126.90(10) no
N1 P1 N2 C9 7_556 126.90(10) no
P1 N1 C1 C2 . -177.5(2) no
P1 N1 C1 C6 . 1.0(3) no
C6 C1 C2 C3 . .0(4) no
N1 C1 C2 C3 . 178.6(2) no
C1 C2 C3 C4 . -.3(4) no
C2 C3 C4 C5 . .0(4) no
C2 C3 C4 C7 . -178.0(3) no
C3 C4 C5 C6 . .6(4) no
C7 C4 C5 C6 . 178.7(3) no
C4 C5 C6 C1 . -.9(4) no
C2 C1 C6 C5 . .6(4) no
N1 C1 C6 C5 . -177.9(2) no
